data_1576848
loop_
_publ_author_name
'Li, Wenxuan'
'Liao, Lihao'
'Yao, Guoying'
'Liu, Jialong'
'Zhang, Yilan'
'Li, Jingpeng'
'Qiu, Wangzhen'
'Zeng, Tao'
'Zhao, Xiaodan'
'Yang, Zhenyu'

_publ_section_title
;
 Selenol-containing two-dimensional perovskite promotes
 visible-light-driven selective reduction of unsaturated ketones.
;
_journal_issue 18
_journal_name_full 'Chemical science'
_journal_page_first 9168
_journal_page_last 9177
_journal_paper_doi 10.1039/d5sc09706a
_journal_volume 17
_journal_year 2026
_chemical_formula_moiety 'I4 Pb, 2(C2 H8 N Se)'
_chemical_formula_sum 'C4 H16 I4 N2 Pb Se2'
_chemical_formula_weight 964.90
_chemical_name_systematic SEA2_PbI4
_space_group_crystal_system monoclinic
_space_group_IT_number 14
_space_group_name_Hall '-P 2ybc'
_space_group_name_H-M_alt 'P 1 21/c 1'
_atom_sites_solution_hydrogens mixed
_atom_sites_solution_primary dual
_audit_creation_date 2024-04-14
_audit_creation_method
;
Olex2 1.5
(compiled 2024.02.16 svn.r378c4104 for OlexSys, GUI svn.r6928)
;
_audit_update_record
;
2024-04-14 deposited with the CCDC.	2026-03-09 downloaded from the CCDC.
;
_cell_angle_alpha 90
_cell_angle_beta 98.546(4)
_cell_angle_gamma 90
_cell_formula_units_Z 2
_cell_length_a 12.2377(6)
_cell_length_b 8.7867(4)
_cell_length_c 8.6139(4)
_cell_measurement_reflns_used 5371
_cell_measurement_temperature 100.00(10)
_cell_measurement_theta_max 30.4100
_cell_measurement_theta_min 3.3060
_cell_volume 915.96(8)
_computing_cell_refinement 'CrysAlisPro 1.171.43.95a (Rigaku OD, 2023)'
_computing_data_collection 'CrysAlisPro 1.171.43.95a (Rigaku OD, 2023)'
_computing_data_reduction 'CrysAlisPro 1.171.43.95a (Rigaku OD, 2023)'
_computing_molecular_graphics 'Olex2 1.5 (Dolomanov et al., 2009)'
_computing_publication_material 'Olex2 1.5 (Dolomanov et al., 2009)'
_computing_structure_refinement 'SHELXL 2014/7 (Sheldrick, 2015)'
_computing_structure_solution 'SHELXT 2014/4 (Sheldrick, 2014)'
_diffrn_ambient_environment N~2~
_diffrn_ambient_temperature 100.00(10)
_diffrn_detector 'Hybrid Pixel Array Detector'
_diffrn_detector_area_resol_mean 10.0000
_diffrn_detector_type HyPix
_diffrn_measured_fraction_theta_full 0.999
_diffrn_measured_fraction_theta_max 0.792
_diffrn_measurement_details
;
List of Runs (angles in degrees, time in seconds):

  # Type    Start    End  Width  t~exp~   \w     \q     \k     \f   Frames
#--------------------------------------------------------------------------
  1  \w    -26.00  61.00   0.50    0.30    --   -7.90  57.00 -95.00  174
  2  \w     -8.00  17.00   0.50    0.30    --   -7.90 -99.00 -30.00   50
  3  \w    -14.00  20.00   0.50    0.30    --   -7.90 -99.00   0.00   68
  4  \w    -81.00 -14.00   0.50    0.30    --   -7.90 -57.00 122.00  134
  5  \w    -17.00  27.00   0.50    0.30    --   -7.90 -99.00 150.00   88
;
_diffrn_measurement_device 'four-circle diffractometer'
_diffrn_measurement_device_type 'XtaLAB Synergy R, DW system, HyPix'
_diffrn_measurement_method '\w scans'
_diffrn_orient_matrix_type 'CrysAlisPro convention (1999,Acta A55,543-557)'
_diffrn_orient_matrix_UB_11 0.0209512000
_diffrn_orient_matrix_UB_12 0.0537123000
_diffrn_orient_matrix_UB_13 -0.0495032000
_diffrn_orient_matrix_UB_21 -0.0543246000
_diffrn_orient_matrix_UB_22 0.0133538000
_diffrn_orient_matrix_UB_23 -0.0392805000
_diffrn_orient_matrix_UB_31 -0.0068626000
_diffrn_orient_matrix_UB_32 0.0587830000
_diffrn_orient_matrix_UB_33 0.0541627000
_diffrn_radiation_monochromator mirror
_diffrn_radiation_probe x-ray
_diffrn_radiation_type 'Mo K\a'
_diffrn_radiation_wavelength 0.71073
_diffrn_reflns_av_R_equivalents 0.0279
_diffrn_reflns_av_unetI/netI 0.0312
_diffrn_reflns_Laue_measured_fraction_full 0.999
_diffrn_reflns_Laue_measured_fraction_max 0.792
_diffrn_reflns_limit_h_max 15
_diffrn_reflns_limit_h_min -11
_diffrn_reflns_limit_k_max 9
_diffrn_reflns_limit_k_min -12
_diffrn_reflns_limit_l_max 10
_diffrn_reflns_limit_l_min -12
_diffrn_reflns_number 7342
_diffrn_reflns_point_group_measured_fraction_full 0.999
_diffrn_reflns_point_group_measured_fraction_max 0.792
_diffrn_reflns_theta_full 25.242
_diffrn_reflns_theta_max 30.813
_diffrn_reflns_theta_min 2.865
_diffrn_source 'Rotating-anode X-ray tube'
_diffrn_source_type 'Rigaku (Mo) X-ray Source'
_exptl_absorpt_coefficient_mu 19.899
_exptl_absorpt_correction_T_max 1.00000
_exptl_absorpt_correction_T_min 0.31169
_exptl_absorpt_correction_type multi-scan
_exptl_absorpt_process_details
;
CrysAlisPro 1.171.43.95a (Rigaku Oxford Diffraction, 2023)
Empirical absorption correction using spherical harmonics,
implemented in SCALE3 ABSPACK scaling algorithm.
;
_exptl_crystal_colour orange
_exptl_crystal_colour_primary yellow
_exptl_crystal_density_diffrn 3.499
_exptl_crystal_description plate
_exptl_crystal_F_000 832
_refine_diff_density_max 1.017
_refine_diff_density_min -0.815
_refine_diff_density_rms 0.199
_refine_ls_extinction_method none
_refine_ls_goodness_of_fit_ref 1.075
_refine_ls_hydrogen_treatment mixed
_refine_ls_matrix_type full
_refine_ls_number_parameters 66
_refine_ls_number_reflns 2276
_refine_ls_number_restraints 0
_refine_ls_restrained_S_all 1.075
_refine_ls_R_factor_all 0.0266
_refine_ls_R_factor_gt 0.0209
_refine_ls_shift/su_max 0.001
_refine_ls_shift/su_mean 0.000
_refine_ls_structure_factor_coef Fsqd
_refine_ls_weighting_details 'w=1/[\s^2^(Fo^2^)+(0.0131P)^2^+1.4770P] where P=(Fo^2^+2Fc^2^)/3'
_refine_ls_weighting_scheme calc
_refine_ls_wR_factor_gt 0.0425
_refine_ls_wR_factor_ref 0.0441
_reflns_Friedel_coverage 0.000
_reflns_number_gt 2019
_reflns_number_total 2276
_reflns_threshold_expression 'I > 2\s(I)'
_cod_data_source_file d5sc09706a2.cif
_cod_data_source_block SEA2_PbI4
_cod_depositor_comments 'Adding full bibliography for 1576848.cif.'
_cod_database_code 1576848
_shelx_shelxl_version_number 2014/7
_chemical_oxdiff_formula CHNSePbI
_shelx_space_group_comment
;
The symmetry employed for this shelxl refinement is uniquely defined
by the following loop, which should always be used as a source of
symmetry information in preference to the above space-group names.
They are only intended as comments.
;
_olex2_refinement_description
;
1. Fixed Uiso
 At 1.2 times of:
  All C(H,H) groups
 At 1.5 times of:
  All N(H,H,H) groups
2.a Secondary CH2 refined with riding coordinates:
 C006(H00D,H00E), C007(H00F,H00G)
2.b Idealised Me refined as rotating group:
 N005(H00A,H00B,H00C)
;
_olex2_submission_special_instructions 'No special instructions were received'
_oxdiff_exptl_absorpt_empirical_details
;
Empirical correction (ABSPACK) includes:
- Absorption correction using spherical harmonics
- Frame scaling
;
_oxdiff_exptl_absorpt_empirical_full_max 2.274
_oxdiff_exptl_absorpt_empirical_full_min 0.560

loop_
_space_group_symop_operation_xyz
'x, y, z'
'-x, y+1/2, -z+1/2'
'-x, -y, -z'
'x, -y-1/2, z-1/2'

loop_
_atom_site_label
_atom_site_type_symbol
_atom_site_fract_x
_atom_site_fract_y
_atom_site_fract_z
_atom_site_U_iso_or_equiv
_atom_site_adp_type
_atom_site_occupancy
_atom_site_site_symmetry_order
_atom_site_calc_flag
_atom_site_refinement_flags_posn
_atom_site_refinement_flags_adp
_atom_site_refinement_flags_occupancy
_atom_site_disorder_assembly
_atom_site_disorder_group
Pb01 Pb 0.5000 0.0000 0.5000 0.01189(6) Uani 1 2 d S . P . .
I002 I 0.44877(3) 0.30172(3) 0.68517(3) 0.01585(8) Uani 1 1 d . . . . .
I003 I 0.75374(3) 0.08939(3) 0.53036(3) 0.01797(8) Uani 1 1 d . . . . .
Se04 Se 0.98520(4) 0.78178(6) 0.61651(6) 0.02308(12) Uani 1 1 d . . . . .
N005 N 0.7177(4) 0.4760(4) 0.6141(5) 0.0230(9) Uani 1 1 d . . . . .
H00A H 0.7046 0.3845 0.5652 0.035 Uiso 1 1 calc R U . . .
H00B H 0.6612 0.5409 0.5805 0.035 Uiso 1 1 calc R U . . .
H00C H 0.7229 0.4630 0.7197 0.035 Uiso 1 1 calc R U . . .
C006 C 0.8243(4) 0.5413(5) 0.5756(5) 0.0190(10) Uani 1 1 d . . . . .
H00D H 0.8164 0.5664 0.4625 0.023 Uiso 1 1 calc R U . . .
H00E H 0.8844 0.4655 0.5992 0.023 Uiso 1 1 calc R U . . .
C007 C 0.8527(4) 0.6837(5) 0.6726(6) 0.0205(10) Uani 1 1 d . . . . .
H00F H 0.8653 0.6567 0.7855 0.025 Uiso 1 1 calc R U . . .
H00G H 0.7898 0.7557 0.6548 0.025 Uiso 1 1 calc R U . . .
H04 H 1.056(5) 0.688(6) 0.689(7) 0.041(17) Uiso 1 1 d . . . . .

loop_
_atom_site_aniso_label
_atom_site_aniso_U_11
_atom_site_aniso_U_22
_atom_site_aniso_U_33
_atom_site_aniso_U_23
_atom_site_aniso_U_13
_atom_site_aniso_U_12
Pb01 0.01184(14) 0.01249(11) 0.01148(11) 0.00009(7) 0.00227(9) -0.00083(8)
I002 0.01868(18) 0.01607(14) 0.01287(14) -0.00482(10) 0.00261(12) -0.00028(11)
I003 0.01246(17) 0.01776(15) 0.02367(16) -0.00238(10) 0.00265(12) -0.00240(11)
Se04 0.0170(3) 0.0312(3) 0.0207(2) 0.00099(18) 0.0016(2) -0.0048(2)
N005 0.025(3) 0.020(2) 0.025(2) 0.0026(15) 0.0055(19) -0.0033(17)
C006 0.018(3) 0.020(2) 0.018(2) 0.0036(17) 0.002(2) 0.0014(18)
C007 0.018(3) 0.021(2) 0.023(2) 0.0009(18) 0.008(2) -0.0040(18)

loop_
_atom_type_symbol
_atom_type_description
_atom_type_scat_dispersion_real
_atom_type_scat_dispersion_imag
_atom_type_scat_source
C C 0.0033 0.0016 'International Tables Vol C Tables 4.2.6.8 and 6.1.1.4'
H H 0.0000 0.0000 'International Tables Vol C Tables 4.2.6.8 and 6.1.1.4'
I I -0.4742 1.8119 'International Tables Vol C Tables 4.2.6.8 and 6.1.1.4'
N N 0.0061 0.0033 'International Tables Vol C Tables 4.2.6.8 and 6.1.1.4'
Pb Pb -3.3944 10.1111 'International Tables Vol C Tables 4.2.6.8 and 6.1.1.4'
Se Se -0.0929 2.2259 'International Tables Vol C Tables 4.2.6.8 and 6.1.1.4'

loop_
_geom_angle_atom_site_label_1
_geom_angle_atom_site_label_2
_geom_angle_atom_site_label_3
_geom_angle
_geom_angle_site_symmetry_1
_geom_angle_site_symmetry_3
_geom_angle_publ_flag
I002 Pb01 I002 180.0 3_656 . ?
I002 Pb01 I002 180.0 2_646 4_565 ?
I002 Pb01 I002 86.750(4) . 4_565 ?
I002 Pb01 I002 86.750(4) 3_656 2_646 ?
I002 Pb01 I002 93.250(4) 3_656 4_565 ?
I002 Pb01 I002 93.250(5) . 2_646 ?
I003 Pb01 I002 90.067(8) 3_656 2_646 ?
I003 Pb01 I002 90.067(8) . 4_565 ?
I003 Pb01 I002 90.895(8) . . ?
I003 Pb01 I002 89.933(8) . 2_646 ?
I003 Pb01 I002 89.105(8) 3_656 . ?
I003 Pb01 I002 90.896(8) 3_656 3_656 ?
I003 Pb01 I002 89.933(8) 3_656 4_565 ?
I003 Pb01 I002 89.105(8) . 3_656 ?
I003 Pb01 I003 180.0 3_656 . ?
Pb01 I002 Pb01 147.434(10) . 2_656 ?
C007 Se04 H04 97(3) . . ?
H00A N005 H00B 109.5 . . ?
H00A N005 H00C 109.5 . . ?
H00B N005 H00C 109.5 . . ?
C006 N005 H00A 109.5 . . ?
C006 N005 H00B 109.5 . . ?
C006 N005 H00C 109.5 . . ?
N005 C006 H00D 109.9 . . ?
N005 C006 H00E 109.9 . . ?
N005 C006 C007 109.1(4) . . ?
H00D C006 H00E 108.3 . . ?
C007 C006 H00D 109.9 . . ?
C007 C006 H00E 109.9 . . ?
Se04 C007 H00F 109.5 . . ?
Se04 C007 H00G 109.5 . . ?
C006 C007 Se04 110.9(3) . . ?
C006 C007 H00F 109.5 . . ?
C006 C007 H00G 109.5 . . ?
H00F C007 H00G 108.0 . . ?

loop_
_geom_bond_atom_site_label_1
_geom_bond_atom_site_label_2
_geom_bond_distance
_geom_bond_site_symmetry_2
_geom_bond_publ_flag
Pb01 I002 3.2036(3) 3_656 ?
Pb01 I002 3.2058(3) 4_565 ?
Pb01 I002 3.2058(3) 2_646 ?
Pb01 I002 3.2036(3) . ?
Pb01 I003 3.1758(3) . ?
Pb01 I003 3.1758(3) 3_656 ?
I002 Pb01 3.2058(3) 2_656 ?
Se04 C007 1.959(5) . ?
Se04 H04 1.29(6) . ?
N005 H00A 0.9100 . ?
N005 H00B 0.9100 . ?
N005 H00C 0.9100 . ?
N005 C006 1.507(7) . ?
C006 H00D 0.9900 . ?
C006 H00E 0.9900 . ?
C006 C007 1.516(6) . ?
C007 H00F 0.9900 . ?
C007 H00G 0.9900 . ?

loop_
_geom_torsion_atom_site_label_1
_geom_torsion_atom_site_label_2
_geom_torsion_atom_site_label_3
_geom_torsion_atom_site_label_4
_geom_torsion
_geom_torsion_site_symmetry_1
_geom_torsion_site_symmetry_2
_geom_torsion_site_symmetry_3
_geom_torsion_site_symmetry_4
_geom_torsion_publ_flag
N005 C006 C007 Se04 -175.9(3) . . . . ?
